data_7250572
loop_
_publ_author_name
'Reinhard, Garrett L.'
'Dowling, Reed'
'Hewitt, Patrick'
'Varshney, Vikas'
'Simone, Davide L.'

_publ_section_title
;
 An efficient pathway to high persistence length helicenes from scalable
 [4]-helicene synthons
;
_journal_issue 26
_journal_name_full 'RSC Advances'
_journal_page_first 20935
_journal_page_last 20943
_journal_paper_doi 10.1039/D5RA02685G
_journal_volume 15
_journal_year 2025
_chemical_formula_moiety 'C31 H32 O3'
_chemical_formula_sum 'C31 H32 O3'
_chemical_formula_weight 452.56
_chemical_name_systematic
;
2-isopropyl-5-methyl cyclohexyl (11-vinylbenzo[c]phenanthren-3-yl)
;
_space_group_crystal_system orthorhombic
_space_group_IT_number 19
_space_group_name_Hall 'P 2ac 2ab'
_space_group_name_H-M_alt 'P 21 21 21'
_atom_sites_solution_hydrogens mixed
_audit_creation_method SHELXL-2016/6
_audit_update_record
;
2025-06-03 deposited with the CCDC.	2025-06-11 downloaded from the CCDC.
;
_cell_angle_alpha 90
_cell_angle_beta 90
_cell_angle_gamma 90
_cell_formula_units_Z 4
_cell_length_a 6.4947(2)
_cell_length_b 13.8436(4)
_cell_length_c 27.5171(7)
_cell_measurement_reflns_used 3573
_cell_measurement_temperature 200(2)
_cell_measurement_theta_max 75.8570
_cell_measurement_theta_min 3.1960
_cell_volume 2474.06(12)
_computing_cell_refinement 'CrysAlisPro 1.171.42.94a (Rigaku OD, 2023)'
_computing_data_collection 'CrysAlisPro 1.171.42.94a (Rigaku OD, 2023)'
_computing_data_reduction 'CrysAlisPro 1.171.42.94a (Rigaku OD, 2023)'
_computing_molecular_graphics 'Olex2 1.5 (Dolomanov et al., 2009)'
_computing_publication_material 'Olex2 1.5 (Dolomanov et al., 2009)'
_computing_structure_refinement 'SHELXL-2016/6 (Sheldrick, 2016)'
_computing_structure_solution 'SHELXT  (Sheldrick, 2015)'
_diffrn_ambient_temperature 200(2)
_diffrn_detector_area_resol_mean 10.0000
_diffrn_measured_fraction_theta_full 0.997
_diffrn_measured_fraction_theta_max 0.934
_diffrn_measurement_device_type 'XtaLAB Synergy, Dualflex, HyPix'
_diffrn_measurement_method '\w scans'
_diffrn_radiation_type CuK\a
_diffrn_radiation_wavelength 1.54184
_diffrn_reflns_av_R_equivalents 0.0434
_diffrn_reflns_av_unetI/netI 0.0539
_diffrn_reflns_Laue_measured_fraction_full 0.997
_diffrn_reflns_Laue_measured_fraction_max 0.934
_diffrn_reflns_limit_h_max 7
_diffrn_reflns_limit_h_min -5
_diffrn_reflns_limit_k_max 16
_diffrn_reflns_limit_k_min -16
_diffrn_reflns_limit_l_max 33
_diffrn_reflns_limit_l_min -27
_diffrn_reflns_number 8993
_diffrn_reflns_point_group_measured_fraction_full 0.905
_diffrn_reflns_point_group_measured_fraction_max 0.824
_diffrn_reflns_theta_full 67.684
_diffrn_reflns_theta_max 76.758
_diffrn_reflns_theta_min 3.212
_diffrn_source 'micro-focus sealed X-ray tube'
_exptl_absorpt_coefficient_mu 0.601
_exptl_absorpt_correction_T_max 0.70726
_exptl_absorpt_correction_T_min 0.68829
_exptl_absorpt_correction_type sphere
_exptl_absorpt_process_details
;
CrysAlisPro 1.171.42.94a (Rigaku Oxford Diffraction, 2023)
Spherical absorption correction
using equivalent radius and absorption coefficient.
Empirical absorption correction using spherical harmonics,
implemented in SCALE3 ABSPACK scaling algorithm.
;
_exptl_crystal_colour 'clear colorless'
_exptl_crystal_density_diffrn 1.215
_exptl_crystal_description sphere
_exptl_crystal_F_000 968
_exptl_crystal_recrystallization_method 'Re-crystallisation from solvent: Hexanes'
_exptl_crystal_size_max 0.116
_exptl_crystal_size_mid 0.005
_exptl_crystal_size_min 0.004
_exptl_crystal_size_rad 0.400
_refine_diff_density_max 0.141
_refine_diff_density_min -0.128
_refine_diff_density_rms 0.032
_refine_ls_abs_structure_details
;
 Flack x determined using 1182 quotients [(I+)-(I-)]/[(I+)+(I-)]
 (Parsons, Flack and Wagner, Acta Cryst. B69 (2013) 249-259).
;
_refine_ls_abs_structure_Flack -0.12(17)
_refine_ls_extinction_coef 0.0019(3)
_refine_ls_extinction_expression Fc^*^=kFc[1+0.001xFc^2^\l^3^/sin(2\q)]^-1/4^
_refine_ls_extinction_method 'SHELXL-2016/6 (Sheldrick 2016)'
_refine_ls_goodness_of_fit_ref 1.045
_refine_ls_hydrogen_treatment mixed
_refine_ls_matrix_type full
_refine_ls_number_parameters 319
_refine_ls_number_reflns 4289
_refine_ls_number_restraints 0
_refine_ls_restrained_S_all 1.045
_refine_ls_R_factor_all 0.0524
_refine_ls_R_factor_gt 0.0407
_refine_ls_shift/su_max 0.000
_refine_ls_shift/su_mean 0.000
_refine_ls_structure_factor_coef Fsqd
_refine_ls_weighting_details 'w=1/[\s^2^(Fo^2^)+(0.0304P)^2^+0.3020P] where P=(Fo^2^+2Fc^2^)/3'
_refine_ls_weighting_scheme calc
_refine_ls_wR_factor_gt 0.0883
_refine_ls_wR_factor_ref 0.0931
_reflns_Friedel_coverage 0.534
_reflns_Friedel_fraction_full 0.779
_reflns_Friedel_fraction_max 0.675
_reflns_number_gt 3605
_reflns_number_total 4289
_reflns_threshold_expression 'I > 2\s(I)'
_cod_data_source_file d5ra02685g2.cif
_cod_data_source_block 4vinylhelicene_adsorp
_cod_database_code 7250572
_shelx_shelxl_version_number 2016/6
_shelx_space_group_comment
;
The symmetry employed for this shelxl refinement is uniquely defined
by the following loop, which should always be used as a source of
symmetry information in preference to the above space-group names.
They are only intended as comments.
;

loop_
_space_group_symop_operation_xyz
'x, y, z'
'-x+1/2, -y, z+1/2'
'-x, y+1/2, -z+1/2'
'x+1/2, -y+1/2, -z'

loop_
_atom_site_label
_atom_site_type_symbol
_atom_site_fract_x
_atom_site_fract_y
_atom_site_fract_z
_atom_site_U_iso_or_equiv
_atom_site_adp_type
_atom_site_occupancy
_atom_site_site_symmetry_order
_atom_site_calc_flag
_atom_site_refinement_flags_posn
_atom_site_refinement_flags_adp
_atom_site_refinement_flags_occupancy
_atom_site_disorder_assembly
_atom_site_disorder_group
O21 O 0.6572(3) 0.69653(13) 0.36244(7) 0.0434(5) Uani 1 1 d . . . . .
O24 O 0.4613(3) 0.80806(13) 0.38976(7) 0.0421(4) Uani 1 1 d . . . . .
O23 O 0.3551(3) 0.65356(14) 0.39702(8) 0.0520(5) Uani 1 1 d . . . . .
C5 C 0.7112(4) 0.60139(18) 0.35028(9) 0.0372(6) Uani 1 1 d . . . . .
C22 C 0.4751(4) 0.71332(19) 0.38440(9) 0.0372(6) Uani 1 1 d . . . . .
C2 C 0.8554(4) 0.41813(18) 0.32284(9) 0.0350(6) Uani 1 1 d . . . . .
C3 C 0.9834(4) 0.48634(19) 0.34671(9) 0.0389(6) Uani 1 1 d . . . . .
H3 H 1.122176 0.469476 0.353623 0.047 Uiso 1 1 calc R U . . .
C18 C 1.1020(4) 0.27258(19) 0.32787(10) 0.0408(6) Uani 1 1 d . . . . .
C6 C 0.5854(4) 0.54150(19) 0.32472(9) 0.0397(6) Uani 1 1 d . . . . .
H6 H 0.449029 0.561165 0.317142 0.048 Uiso 1 1 calc R U . . .
C4 C 0.9133(4) 0.57540(19) 0.36002(9) 0.0381(6) Uani 1 1 d . . . . .
H4 H 1.002736 0.619537 0.375929 0.046 Uiso 1 1 calc R U . . .
C13 C 1.1762(4) 0.1885(2) 0.30343(10) 0.0456(7) Uani 1 1 d . . . . .
C7 C 0.6568(4) 0.45069(19) 0.30952(9) 0.0374(6) Uani 1 1 d . . . . .
C26 C 0.3074(4) 0.9334(2) 0.43830(10) 0.0418(6) Uani 1 1 d . . . . .
H26 H 0.381064 0.981629 0.417590 0.050 Uiso 1 1 calc R U . . .
C10 C 0.8068(4) 0.27527(19) 0.27209(10) 0.0410(6) Uani 1 1 d . . . . .
C9 C 0.6132(4) 0.3129(2) 0.25721(10) 0.0460(7) Uani 1 1 d . . . . .
H9 H 0.537071 0.280163 0.232765 0.055 Uiso 1 1 calc R U . . .
C1 C 0.9230(4) 0.32236(19) 0.30815(9) 0.0388(6) Uani 1 1 d . . . . .
C29 C -0.0688(4) 0.9157(2) 0.37672(10) 0.0463(7) Uani 1 1 d . . . . .
H29 H -0.146898 0.867183 0.396330 0.056 Uiso 1 1 calc R U . . .
C8 C 0.5353(4) 0.3941(2) 0.27705(10) 0.0437(7) Uani 1 1 d . . . . .
H8 H 0.398936 0.413643 0.269372 0.052 Uiso 1 1 calc R U . . .
C25 C 0.2634(4) 0.8462(2) 0.40666(9) 0.0384(6) Uani 1 1 d . . . . .
H25 H 0.191142 0.795790 0.426359 0.046 Uiso 1 1 calc R U . . .
C11 C 0.8829(5) 0.1890(2) 0.25021(10) 0.0498(7) Uani 1 1 d . . . . .
H11 H 0.805102 0.158793 0.225232 0.060 Uiso 1 1 calc R U . . .
C17 C 1.2045(4) 0.2992(2) 0.37121(10) 0.0473(7) Uani 1 1 d . . . . .
H17 H 1.148633 0.350124 0.390208 0.057 Uiso 1 1 calc R U . . .
C27 C 0.1010(5) 0.9786(2) 0.45293(10) 0.0497(7) Uani 1 1 d . . . . .
H27A H 0.024860 0.932910 0.473984 0.060 Uiso 1 1 calc R U . . .
H27B H 0.126998 1.038080 0.471949 0.060 Uiso 1 1 calc R U . . .
C30 C 0.1349(4) 0.8705(2) 0.36248(10) 0.0446(7) Uani 1 1 d . . . . .
H30A H 0.108902 0.810949 0.343553 0.054 Uiso 1 1 calc R U . . .
H30B H 0.212127 0.915938 0.341495 0.054 Uiso 1 1 calc R U . . .
C31 C 0.4497(5) 0.9097(2) 0.48165(11) 0.0513(7) Uani 1 1 d . . . . .
H31 H 0.579286 0.882478 0.467604 0.062 Uiso 1 1 calc R U . . .
C16 C 1.3817(5) 0.2545(2) 0.38713(12) 0.0533(8) Uani 1 1 d . . . . .
C12 C 1.0627(5) 0.1495(2) 0.26422(10) 0.0493(8) Uani 1 1 d . . . . .
H12 H 1.114232 0.094530 0.247501 0.059 Uiso 1 1 calc R U . . .
C28 C -0.0312(5) 1.0035(2) 0.40876(11) 0.0513(8) Uani 1 1 d . . . . .
H28A H -0.165114 1.029579 0.419878 0.062 Uiso 1 1 calc R U . . .
H28B H 0.038393 1.054266 0.389473 0.062 Uiso 1 1 calc R U . . .
C14 C 1.3569(5) 0.1436(2) 0.32037(12) 0.0519(7) Uani 1 1 d . . . . .
H14 H 1.407855 0.088541 0.303634 0.062 Uiso 1 1 calc R U . . .
C15 C 1.4614(5) 0.1766(2) 0.36009(12) 0.0575(8) Uani 1 1 d . . . . .
H15 H 1.587389 0.147201 0.369452 0.069 Uiso 1 1 calc R U . . .
C34 C -0.1963(5) 0.9392(3) 0.33181(12) 0.0631(9) Uani 1 1 d . . . . .
H34A H -0.124533 0.987824 0.312260 0.095 Uiso 1 1 calc R U . . .
H34B H -0.330824 0.964378 0.341799 0.095 Uiso 1 1 calc R U . . .
H34C H -0.215677 0.880423 0.312477 0.095 Uiso 1 1 calc R U . . .
C33 C 0.3623(6) 0.8328(3) 0.51536(12) 0.0660(9) Uani 1 1 d . . . . .
H33A H 0.232714 0.855859 0.529455 0.099 Uiso 1 1 calc R U . . .
H33B H 0.461041 0.819512 0.541444 0.099 Uiso 1 1 calc R U . . .
H33C H 0.336775 0.773459 0.496887 0.099 Uiso 1 1 calc R U . . .
C19 C 1.4847(6) 0.2905(3) 0.43153(14) 0.0725(10) Uani 1 1 d . . . . .
H19 H 1.410707 0.336520 0.450257 0.087 Uiso 1 1 calc R U . . .
C32 C 0.5113(6) 0.9996(3) 0.50999(13) 0.0687(10) Uani 1 1 d . . . . .
H32A H 0.554782 1.050223 0.487285 0.103 Uiso 1 1 calc R U . . .
H32B H 0.625380 0.983957 0.531931 0.103 Uiso 1 1 calc R U . . .
H32C H 0.393482 1.022599 0.528996 0.103 Uiso 1 1 calc R U . . .
C20 C 1.6669(8) 0.2658(3) 0.4479(2) 0.0943(14) Uani 1 1 d . . . . .
H20A H 1.728(8) 0.290(4) 0.4811(18) 0.119(16) Uiso 1 1 d . . . . .
H20B H 1.765(9) 0.208(5) 0.432(2) 0.16(2) Uiso 1 1 d . . . . .

loop_
_atom_site_aniso_label
_atom_site_aniso_U_11
_atom_site_aniso_U_22
_atom_site_aniso_U_33
_atom_site_aniso_U_23
_atom_site_aniso_U_13
_atom_site_aniso_U_12
O21 0.0325(10) 0.0335(9) 0.0643(11) -0.0049(9) 0.0110(9) 0.0008(8)
O24 0.0335(10) 0.0350(10) 0.0577(11) -0.0026(8) 0.0082(8) 0.0014(8)
O23 0.0393(11) 0.0388(11) 0.0778(13) -0.0021(10) 0.0133(10) -0.0034(10)
C5 0.0349(15) 0.0333(14) 0.0435(14) 0.0001(11) 0.0044(12) -0.0007(11)
C22 0.0305(14) 0.0364(15) 0.0447(14) -0.0007(11) -0.0020(12) -0.0006(12)
C2 0.0328(14) 0.0345(14) 0.0377(13) 0.0003(10) 0.0021(11) -0.0004(11)
C3 0.0328(14) 0.0411(15) 0.0429(14) 0.0021(11) -0.0011(12) 0.0024(12)
C18 0.0400(15) 0.0347(14) 0.0477(14) 0.0038(11) 0.0072(12) 0.0008(12)
C6 0.0306(14) 0.0406(15) 0.0479(14) 0.0039(12) 0.0000(12) 0.0030(12)
C4 0.0320(14) 0.0391(14) 0.0432(13) -0.0050(11) -0.0017(11) -0.0030(11)
C13 0.0454(17) 0.0366(14) 0.0548(16) 0.0033(13) 0.0121(13) -0.0013(14)
C7 0.0303(14) 0.0386(14) 0.0434(13) 0.0030(11) 0.0029(11) -0.0053(12)
C26 0.0391(16) 0.0369(15) 0.0493(15) 0.0005(12) 0.0048(12) 0.0019(12)
C10 0.0410(16) 0.0375(15) 0.0444(14) -0.0037(11) 0.0068(12) -0.0060(12)
C9 0.0424(16) 0.0493(16) 0.0463(14) -0.0043(13) -0.0012(13) -0.0110(14)
C1 0.0374(15) 0.0350(14) 0.0440(14) -0.0006(11) 0.0064(12) -0.0048(12)
C29 0.0339(15) 0.0483(17) 0.0566(16) 0.0136(13) 0.0004(13) 0.0005(13)
C8 0.0339(15) 0.0463(16) 0.0508(15) -0.0010(13) -0.0026(13) -0.0042(13)
C25 0.0286(14) 0.0392(14) 0.0473(15) 0.0024(12) 0.0052(11) 0.0032(12)
C11 0.0521(18) 0.0466(16) 0.0507(16) -0.0082(13) 0.0052(14) -0.0072(15)
C17 0.0484(17) 0.0437(16) 0.0500(16) -0.0004(13) -0.0009(13) 0.0066(14)
C27 0.0458(18) 0.0479(17) 0.0554(16) -0.0046(13) 0.0038(14) 0.0080(14)
C30 0.0388(16) 0.0466(16) 0.0484(14) 0.0009(12) 0.0006(13) -0.0021(13)
C31 0.0484(18) 0.0531(18) 0.0524(16) -0.0050(14) -0.0012(14) 0.0051(15)
C16 0.0516(19) 0.0475(17) 0.0609(17) 0.0060(14) -0.0055(16) 0.0054(15)
C12 0.056(2) 0.0361(15) 0.0563(16) -0.0074(13) 0.0164(15) -0.0012(15)
C28 0.0399(17) 0.0460(17) 0.0680(19) 0.0040(14) 0.0034(14) 0.0103(14)
C14 0.0491(18) 0.0382(15) 0.0685(19) 0.0032(14) 0.0113(16) 0.0088(14)
C15 0.0510(19) 0.0505(18) 0.071(2) 0.0117(16) 0.0023(17) 0.0119(15)
C34 0.050(2) 0.068(2) 0.071(2) 0.0200(17) -0.0127(16) -0.0025(17)
C33 0.080(2) 0.062(2) 0.0558(18) 0.0081(16) -0.0100(18) 0.0046(18)
C19 0.067(2) 0.069(2) 0.081(2) 0.0052(18) -0.022(2) 0.011(2)
C32 0.071(2) 0.069(2) 0.066(2) -0.0127(16) -0.0099(18) -0.006(2)
C20 0.087(3) 0.071(3) 0.125(4) -0.005(3) -0.046(3) 0.013(2)

loop_
_atom_type_symbol
_atom_type_description
_atom_type_scat_dispersion_real
_atom_type_scat_dispersion_imag
_atom_type_scat_source
C C 0.0181 0.0091 'International Tables Vol C Tables 4.2.6.8 and 6.1.1.4'
H H 0.0000 0.0000 'International Tables Vol C Tables 4.2.6.8 and 6.1.1.4'
O O 0.0492 0.0322 'International Tables Vol C Tables 4.2.6.8 and 6.1.1.4'

loop_
_geom_angle_atom_site_label_1
_geom_angle_atom_site_label_2
_geom_angle_atom_site_label_3
_geom_angle
_geom_angle_site_symmetry_1
_geom_angle_site_symmetry_3
_geom_angle_publ_flag
C22 O21 C5 119.2(2) . . ?
C22 O24 C25 116.9(2) . . ?
C6 C5 C4 120.7(2) . . ?
C6 C5 O21 123.1(2) . . ?
C4 C5 O21 115.7(2) . . ?
O23 C22 O24 127.8(2) . . ?
O23 C22 O21 125.9(2) . . ?
O24 C22 O21 106.3(2) . . ?
C7 C2 C3 116.2(2) . . ?
C7 C2 C1 119.6(2) . . ?
C3 C2 C1 124.0(2) . . ?
C4 C3 C2 122.0(3) . . ?
C17 C18 C13 116.8(3) . . ?
C17 C18 C1 124.5(2) . . ?
C13 C18 C1 118.7(2) . . ?
C5 C6 C7 120.1(2) . . ?
C3 C4 C5 119.9(3) . . ?
C14 C13 C12 121.2(3) . . ?
C14 C13 C18 119.0(3) . . ?
C12 C13 C18 119.7(3) . . ?
C6 C7 C2 120.6(2) . . ?
C6 C7 C8 119.8(2) . . ?
C2 C7 C8 119.4(2) . . ?
C25 C26 C27 108.1(2) . . ?
C25 C26 C31 112.8(2) . . ?
C27 C26 C31 114.0(2) . . ?
C1 C10 C9 120.5(2) . . ?
C1 C10 C11 120.0(3) . . ?
C9 C10 C11 119.5(3) . . ?
C8 C9 C10 121.4(3) . . ?
C10 C1 C2 117.2(2) . . ?
C10 C1 C18 118.1(2) . . ?
C2 C1 C18 124.7(2) . . ?
C30 C29 C28 109.9(2) . . ?
C30 C29 C34 110.7(3) . . ?
C28 C29 C34 112.8(3) . . ?
C9 C8 C7 120.3(3) . . ?
O24 C25 C30 108.0(2) . . ?
O24 C25 C26 107.7(2) . . ?
C30 C25 C26 112.8(2) . . ?
C12 C11 C10 121.3(3) . . ?
C16 C17 C18 123.0(3) . . ?
C28 C27 C26 112.0(2) . . ?
C25 C30 C29 111.5(2) . . ?
C32 C31 C33 111.0(3) . . ?
C32 C31 C26 112.3(3) . . ?
C33 C31 C26 113.3(3) . . ?
C17 C16 C15 118.8(3) . . ?
C17 C16 C19 119.3(3) . . ?
C15 C16 C19 121.9(3) . . ?
C11 C12 C13 121.0(3) . . ?
C29 C28 C27 111.8(2) . . ?
C15 C14 C13 122.1(3) . . ?
C14 C15 C16 119.8(3) . . ?
C20 C19 C16 127.1(4) . . ?

loop_
_geom_bond_atom_site_label_1
_geom_bond_atom_site_label_2
_geom_bond_distance
_geom_bond_site_symmetry_2
_geom_bond_publ_flag
O21 C22 1.348(3) . ?
O21 C5 1.403(3) . ?
O24 C22 1.323(3) . ?
O24 C25 1.465(3) . ?
O23 C22 1.189(3) . ?
C5 C6 1.360(4) . ?
C5 C4 1.387(4) . ?
C2 C7 1.415(4) . ?
C2 C3 1.419(4) . ?
C2 C1 1.454(4) . ?
C3 C4 1.364(4) . ?
C18 C17 1.414(4) . ?
C18 C13 1.428(4) . ?
C18 C1 1.457(4) . ?
C6 C7 1.404(4) . ?
C13 C14 1.408(4) . ?
C13 C12 1.414(4) . ?
C7 C8 1.427(4) . ?
C26 C25 1.516(4) . ?
C26 C27 1.534(4) . ?
C26 C31 1.544(4) . ?
C10 C1 1.407(4) . ?
C10 C9 1.421(4) . ?
C10 C11 1.426(4) . ?
C9 C8 1.347(4) . ?
C29 C30 1.515(4) . ?
C29 C28 1.521(4) . ?
C29 C34 1.523(4) . ?
C25 C30 1.513(4) . ?
C11 C12 1.346(4) . ?
C17 C16 1.378(4) . ?
C27 C28 1.528(4) . ?
C31 C32 1.522(4) . ?
C31 C33 1.523(4) . ?
C16 C15 1.408(5) . ?
C16 C19 1.479(5) . ?
C14 C15 1.365(5) . ?
C19 C20 1.311(6) . ?
